data_4064742
loop_
_publ_author_name
'Ortega-Alfaro, M. Carmen'
'Rosas-S\'anchez, Alfredo'
'Zarate-Picazo, Bertha E.'
'L\'opez-Cort\'es, Jos\'e G.'
'Cort\'es-Guzm\'an, Fernando'
'Toscano, Ruben A.'

_publ_section_title
;
 Iron(0) Promotes Aza Cyclization of an Elusive Ferrocenylketene
;
_journal_issue 18
_journal_name_full Organometallics
_journal_page_first 4830
_journal_paper_doi 10.1021/om200302z
_journal_volume 30
_journal_year 2011
_chemical_formula_moiety 'C19 H15 Fe N O'
_chemical_formula_sum 'C19 H15 Fe N O'
_chemical_formula_weight 329.17
_chemical_name_systematic
; 
 ? 
;
_space_group_IT_number 19
_symmetry_cell_setting orthorhombic
_symmetry_space_group_name_Hall 'P 2ac 2ab'
_symmetry_space_group_name_H-M 'P 21 21 21'
_atom_sites_solution_hydrogens geom
_atom_sites_solution_primary direct
_atom_sites_solution_secondary difmap
_audit_creation_method SHELXL-97
_cell_angle_alpha 90.00
_cell_angle_beta 90.00
_cell_angle_gamma 90.00
_cell_formula_units_Z 4
_cell_length_a 9.1073(8)
_cell_length_b 11.3267(10)
_cell_length_c 13.9067(12)
_cell_measurement_reflns_used 5121
_cell_measurement_temperature 298(2)
_cell_measurement_theta_max 25.06
_cell_measurement_theta_min 2.67
_cell_volume 1434.6(2)
_computing_cell_refinement 'SMART V 5.625 (Bruker, 1999)'
_computing_data_collection 'SMART V 5.625 (Bruker, 1999)'
_computing_data_reduction 'SAINT V 6.23C (Bruker, 1999)'
_computing_molecular_graphics 'SHELXTL V 6.12 (Sheldrick, 2000)'
_computing_publication_material 'SHELXTL V 6.12 (Sheldrick, 2000)'
_computing_structure_refinement 'SHELXTL V 6.12 (Sheldrick, 2000)'
_computing_structure_solution 'SHELXTL V 6.12 (Sheldrick, 2000)'
_diffrn_ambient_temperature 298(2)
_diffrn_detector_area_resol_mean 0.661
_diffrn_measured_fraction_theta_full 0.999
_diffrn_measured_fraction_theta_max 0.999
_diffrn_measurement_device_type 'Bruker Smart Apex CCD diffractometer'
_diffrn_measurement_method \w-scans
_diffrn_radiation_monochromator graphite
_diffrn_radiation_source 'fine-focus sealed tube'
_diffrn_radiation_type MoK\a
_diffrn_radiation_wavelength 0.71073
_diffrn_reflns_av_R_equivalents 0.0378
_diffrn_reflns_av_sigmaI/netI 0.0304
_diffrn_reflns_limit_h_max 10
_diffrn_reflns_limit_h_min -10
_diffrn_reflns_limit_k_max 13
_diffrn_reflns_limit_k_min -13
_diffrn_reflns_limit_l_max 16
_diffrn_reflns_limit_l_min -16
_diffrn_reflns_number 11727
_diffrn_reflns_theta_full 25.34
_diffrn_reflns_theta_max 25.34
_diffrn_reflns_theta_min 2.32
_diffrn_standards_decay_% 0
_exptl_absorpt_coefficient_mu 1.051
_exptl_absorpt_correction_T_max 0.8851
_exptl_absorpt_correction_T_min 0.7186
_exptl_absorpt_correction_type multi-scan
_exptl_absorpt_process_details '(Sheldrick, 2007)'
_exptl_crystal_colour red
_exptl_crystal_density_diffrn 1.524
_exptl_crystal_density_method 'not measured'
_exptl_crystal_description prism
_exptl_crystal_F_000 680
_exptl_crystal_size_max 0.436
_exptl_crystal_size_mid 0.268
_exptl_crystal_size_min 0.122
_refine_diff_density_max 0.338
_refine_diff_density_min -0.170
_refine_diff_density_rms 0.057
_refine_ls_abs_structure_details 'Flack H D (1983), Acta Cryst. A39, 876-881'
_refine_ls_abs_structure_Flack 0.37(2)
_refine_ls_extinction_method none
_refine_ls_goodness_of_fit_ref 1.073
_refine_ls_hydrogen_treatment noref
_refine_ls_matrix_type full
_refine_ls_number_parameters 200
_refine_ls_number_reflns 2621
_refine_ls_number_restraints 0
_refine_ls_restrained_S_all 1.073
_refine_ls_R_factor_all 0.0393
_refine_ls_R_factor_gt 0.0357
_refine_ls_shift/su_max 0.000
_refine_ls_shift/su_mean 0.000
_refine_ls_structure_factor_coef Fsqd
_refine_ls_weighting_details 'calc w=1/[\s^2^(Fo^2^)+(0.0464P)^2^] where P=(Fo^2^+2Fc^2^)/3'
_refine_ls_weighting_scheme calc
_refine_ls_wR_factor_gt 0.0794
_refine_ls_wR_factor_ref 0.0815
_reflns_number_gt 2427
_reflns_number_total 2621
_reflns_threshold_expression >2sigma(I)
_cod_data_source_file om200302z_si_002.cif
_cod_data_source_block Compound_5
_cod_depositor_comments
;
The following automatic conversions were performed:

'_symmetry_cell_setting' value 'Orthorhombic' changed to
'orthorhombic' according to
/home/saulius/struct/CIF-dictionaries/cif_core.dic dictionary named
'cif_core.dic' version 2.4.1 from 2010-06-29.

Automatic conversion script
Id: cif_fix_values 1715 2011-07-08 13:25:40Z adriana 

 Adding full bibliography for 4064740--4064742.cif.
;
_cod_database_code 4064742

loop_
_symmetry_equiv_pos_as_xyz
'x, y, z'
'-x+1/2, -y, z+1/2'
'-x, y+1/2, -z+1/2'
'x+1/2, -y+1/2, -z'

loop_
_atom_site_label
_atom_site_type_symbol
_atom_site_fract_x
_atom_site_fract_y
_atom_site_fract_z
_atom_site_U_iso_or_equiv
_atom_site_adp_type
_atom_site_occupancy
_atom_site_symmetry_multiplicity
_atom_site_calc_flag
_atom_site_refinement_flags
Fe1 Fe 0.12123(4) 0.02473(4) 0.25827(2) 0.04507(14) Uani 1 1 d .
O1 O 0.4806(3) -0.16162(18) 0.35154(19) 0.0693(7) Uani 1 1 d .
C1 C 0.3442(3) 0.0273(2) 0.24280(19) 0.0428(6) Uani 1 1 d .
C2 C 0.2832(3) -0.0789(3) 0.2048(2) 0.0512(8) Uani 1 1 d .
H2 H 0.3066 -0.1592 0.2262 0.061 Uiso 1 1 calc R
C3 C 0.1822(4) -0.0487(3) 0.1313(2) 0.0574(9) Uani 1 1 d .
H3 H 0.1239 -0.1045 0.0932 0.069 Uiso 1 1 calc R
C4 C 0.1794(4) 0.0743(4) 0.1225(2) 0.0596(9) Uani 1 1 d .
H4 H 0.1180 0.1193 0.0777 0.072 Uiso 1 1 calc R
C5 C 0.2779(3) 0.1230(3) 0.1908(2) 0.0523(8) Uani 1 1 d .
H5 H 0.2968 0.2072 0.2010 0.063 Uiso 1 1 calc R
C6 C 0.0824(4) 0.0340(5) 0.4006(2) 0.0868(14) Uani 1 1 d .
H6 H 0.1569 0.0363 0.4514 0.104 Uiso 1 1 calc R
C7 C 0.0169(5) -0.0688(5) 0.3619(3) 0.0927(15) Uani 1 1 d .
H7 H 0.0379 -0.1504 0.3808 0.111 Uiso 1 1 calc R
C8 C -0.0850(4) -0.0322(5) 0.2921(3) 0.0819(12) Uani 1 1 d .
H8 H -0.1467 -0.0840 0.2527 0.098 Uiso 1 1 calc R
C9 C -0.0831(4) 0.0887(5) 0.2890(3) 0.0806(12) Uani 1 1 d .
H9 H -0.1427 0.1375 0.2458 0.097 Uiso 1 1 calc R
C10 C 0.0189(4) 0.1317(4) 0.3554(3) 0.0789(12) Uani 1 1 d .
H10 H 0.0415 0.2149 0.3680 0.095 Uiso 1 1 calc R
C11 C 0.5974(3) 0.1720(3) 0.4222(2) 0.0547(8) Uani 1 1 d .
H11 H 0.6235 0.2485 0.4394 0.066 Uiso 1 1 calc R
C12 C 0.4983(3) 0.1541(3) 0.3487(2) 0.0462(7) Uani 1 1 d .
H12 H 0.4613 0.2195 0.3164 0.055 Uiso 1 1 calc R
C13 C 0.4519(3) 0.0430(2) 0.32123(19) 0.0403(6) Uani 1 1 d .
C14 C 0.5090(3) -0.0584(3) 0.3681(2) 0.0477(7) Uani 1 1 d .
C15 C 0.6763(4) -0.1321(3) 0.4881(2) 0.0628(9) Uani 1 1 d .
H15 H 0.6463 -0.2074 0.4701 0.075 Uiso 1 1 calc R
C16 C 0.7795(5) -0.1193(5) 0.5572(3) 0.0798(12) Uani 1 1 d .
H16 H 0.8196 -0.1858 0.5864 0.096 Uiso 1 1 calc R
C17 C 0.8260(4) -0.0069(5) 0.5849(3) 0.0839(14) Uani 1 1 d .
H17 H 0.8977 0.0018 0.6320 0.101 Uiso 1 1 calc R
C18 C 0.7657(4) 0.0889(4) 0.5428(3) 0.0697(10) Uani 1 1 d .
H18 H 0.7960 0.1636 0.5620 0.084 Uiso 1 1 calc R
C19 C 0.6573(3) 0.0787(3) 0.4699(2) 0.0511(8) Uani 1 1 d .
N20 N 0.6152(3) -0.0350(2) 0.44396(15) 0.0483(6) Uani 1 1 d .

loop_
_atom_site_aniso_label
_atom_site_aniso_U_11
_atom_site_aniso_U_22
_atom_site_aniso_U_33
_atom_site_aniso_U_23
_atom_site_aniso_U_13
_atom_site_aniso_U_12
Fe1 0.0358(2) 0.0621(2) 0.0374(2) -0.00303(18) 0.00303(18) 0.00028(17)
O1 0.0828(17) 0.0410(13) 0.0840(17) 0.0021(12) -0.0135(14) 0.0033(11)
C1 0.0333(12) 0.0518(14) 0.0433(13) -0.0012(15) 0.0085(12) -0.0007(11)
C2 0.0425(16) 0.0595(18) 0.0515(17) -0.0140(15) 0.0049(14) 0.0008(14)
C3 0.0503(17) 0.076(2) 0.0460(17) -0.0207(16) 0.0079(15) -0.0042(16)
C4 0.0481(18) 0.093(3) 0.0374(16) 0.0047(16) -0.0015(14) -0.0060(17)
C5 0.0502(17) 0.0572(18) 0.0495(17) 0.0064(15) -0.0025(15) -0.0076(15)
C6 0.051(2) 0.172(5) 0.0371(16) -0.008(3) 0.0059(14) 0.013(3)
C7 0.078(3) 0.119(4) 0.080(3) 0.030(3) 0.040(3) 0.001(3)
C8 0.043(2) 0.133(4) 0.070(2) -0.007(3) 0.0158(16) -0.017(2)
C9 0.047(2) 0.133(4) 0.062(2) -0.009(2) 0.0096(17) 0.025(2)
C10 0.065(2) 0.109(3) 0.063(2) -0.030(2) 0.015(2) 0.014(2)
C11 0.056(2) 0.0554(19) 0.0525(17) -0.0001(14) 0.0003(15) -0.0113(15)
C12 0.0476(17) 0.0422(15) 0.0488(17) 0.0030(14) 0.0003(14) -0.0030(12)
C13 0.0328(13) 0.0483(16) 0.0399(14) 0.0005(12) 0.0061(11) 0.0008(12)
C14 0.0452(17) 0.0475(18) 0.0503(17) 0.0007(13) 0.0085(14) 0.0014(13)
C15 0.059(2) 0.077(2) 0.0529(19) 0.0098(17) 0.0069(16) 0.0231(18)
C16 0.064(2) 0.126(4) 0.049(2) 0.019(2) 0.0053(19) 0.037(2)
C17 0.0475(19) 0.156(4) 0.0485(18) 0.018(3) -0.0028(15) 0.011(3)
C18 0.052(2) 0.106(3) 0.051(2) 0.000(2) 0.0005(17) -0.011(2)
C19 0.0378(17) 0.076(2) 0.0399(15) 0.0051(15) 0.0080(13) -0.0033(14)
N20 0.0388(12) 0.0633(15) 0.0428(11) 0.0064(12) 0.0081(11) 0.0092(14)

loop_
_atom_type_symbol
_atom_type_description
_atom_type_scat_dispersion_real
_atom_type_scat_dispersion_imag
_atom_type_scat_source
C C 0.0033 0.0016 'International Tables Vol C Tables 4.2.6.8 and 6.1.1.4'
H H 0.0000 0.0000 'International Tables Vol C Tables 4.2.6.8 and 6.1.1.4'
N N 0.0061 0.0033 'International Tables Vol C Tables 4.2.6.8 and 6.1.1.4'
O O 0.0106 0.0060 'International Tables Vol C Tables 4.2.6.8 and 6.1.1.4'
Fe Fe 0.3463 0.8444 'International Tables Vol C Tables 4.2.6.8 and 6.1.1.4'

loop_
_geom_angle_atom_site_label_1
_geom_angle_atom_site_label_2
_geom_angle_atom_site_label_3
_geom_angle
C6 Fe1 C7 40.99(18)
C6 Fe1 C2 121.24(16)
C7 Fe1 C2 107.43(17)
C6 Fe1 C3 157.64(19)
C7 Fe1 C3 122.2(2)
C2 Fe1 C3 40.90(12)
C6 Fe1 C5 123.18(17)
C7 Fe1 C5 160.32(17)
C2 Fe1 C5 68.76(13)
C3 Fe1 C5 68.37(13)
C6 Fe1 C4 160.3(2)
C7 Fe1 C4 157.58(19)
C2 Fe1 C4 68.33(14)
C3 Fe1 C4 40.20(14)
C5 Fe1 C4 40.70(12)
C6 Fe1 C10 40.36(17)
C7 Fe1 C10 67.98(19)
C2 Fe1 C10 156.88(15)
C3 Fe1 C10 160.83(16)
C5 Fe1 C10 107.49(17)
C4 Fe1 C10 124.61(18)
C6 Fe1 C8 68.18(16)
C7 Fe1 C8 40.45(17)
C2 Fe1 C8 124.85(18)
C3 Fe1 C8 108.84(15)
C5 Fe1 C8 157.34(17)
C4 Fe1 C8 122.62(15)
C10 Fe1 C8 67.32(18)
C6 Fe1 C9 67.41(16)
C7 Fe1 C9 66.98(18)
C2 Fe1 C9 160.99(16)
C3 Fe1 C9 125.22(15)
C5 Fe1 C9 122.74(18)
C4 Fe1 C9 109.44(16)
C10 Fe1 C9 40.04(15)
C8 Fe1 C9 39.19(18)
C6 Fe1 C1 106.11(13)
C7 Fe1 C1 123.28(16)
C2 Fe1 C1 41.04(11)
C3 Fe1 C1 69.03(12)
C5 Fe1 C1 41.22(11)
C4 Fe1 C1 68.93(12)
C10 Fe1 C1 121.05(14)
C8 Fe1 C1 160.72(18)
C9 Fe1 C1 157.40(17)
C2 C1 C5 106.6(2)
C2 C1 C13 129.3(3)
C5 C1 C13 124.0(2)
C2 C1 Fe1 68.89(15)
C5 C1 Fe1 69.24(15)
C13 C1 Fe1 125.73(18)
C3 C2 C1 108.5(3)
C3 C2 Fe1 69.67(17)
C1 C2 Fe1 70.07(15)
C4 C3 C2 108.4(3)
C4 C3 Fe1 70.26(19)
C2 C3 Fe1 69.43(17)
C3 C4 C5 108.5(3)
C3 C4 Fe1 69.55(19)
C5 C4 Fe1 69.63(17)
C4 C5 C1 108.0(3)
C4 C5 Fe1 69.67(17)
C1 C5 Fe1 69.54(15)
C10 C6 C7 107.8(3)
C10 C6 Fe1 70.8(2)
C7 C6 Fe1 70.0(2)
C8 C7 C6 107.4(4)
C8 C7 Fe1 70.3(2)
C6 C7 Fe1 69.0(2)
C9 C8 C7 108.0(4)
C9 C8 Fe1 70.5(2)
C7 C8 Fe1 69.2(2)
C8 C9 C10 109.7(4)
C8 C9 Fe1 70.3(2)
C10 C9 Fe1 69.9(2)
C9 C10 C6 107.2(4)
C9 C10 Fe1 70.1(2)
C6 C10 Fe1 68.8(2)
C19 C11 C12 120.6(3)
C11 C12 C13 122.6(3)
C12 C13 C14 119.8(3)
C12 C13 C1 121.2(3)
C14 C13 C1 119.0(2)
O1 C14 C13 127.6(3)
O1 C14 N20 116.9(3)
C13 C14 N20 115.4(2)
C16 C15 N20 120.8(4)
C15 C16 C17 120.3(4)
C18 C17 C16 119.3(4)
C17 C18 C19 121.9(4)
C11 C19 N20 118.8(3)
C11 C19 C18 124.3(3)
N20 C19 C18 116.8(3)
C15 N20 C19 120.8(3)
C15 N20 C14 116.5(3)
C19 N20 C14 122.6(2)

loop_
_geom_bond_atom_site_label_1
_geom_bond_atom_site_label_2
_geom_bond_distance
Fe1 C6 2.013(3)
Fe1 C7 2.026(4)
Fe1 C2 2.027(3)
Fe1 C3 2.030(3)
Fe1 C5 2.038(3)
Fe1 C4 2.039(3)
Fe1 C10 2.040(4)
Fe1 C8 2.040(3)
Fe1 C9 2.042(3)
Fe1 C1 2.042(2)
O1 C14 1.219(3)
C1 C2 1.427(4)
C1 C5 1.436(4)
C1 C13 1.478(4)
C2 C3 1.417(4)
C3 C4 1.398(5)
C4 C5 1.418(4)
C6 C10 1.398(6)
C6 C7 1.414(6)
C7 C8 1.406(6)
C8 C9 1.369(6)
C9 C10 1.397(5)
C11 C19 1.362(4)
C11 C12 1.378(4)
C12 C13 1.382(4)
C13 C14 1.420(4)
C14 N20 1.455(4)
C15 C16 1.352(6)
C15 N20 1.377(4)
C16 C17 1.396(6)
C17 C18 1.350(5)
C18 C19 1.420(4)
C19 N20 1.392(4)
